data_2200285
loop_
_publ_author_name
'Sar\?i, Musa'
'Durmu\;s, Sefa'
'Atakol, Orhan'
'Svaboda, Ingrid'
'Fuess, Harmut'

_publ_section_title Bis[\m-<i>N</i>,<i>N</i>'-bis(salicylidene)-1,3-propanediaminecopper(II)]diiodolead(II)
_journal_issue 5
_journal_name_full 'Acta Crystallographica Section E'
_journal_page_first m201
_journal_page_last m203
_journal_paper_doi 10.1107/S1600536801006511
_journal_volume 57
_journal_year 2001
_chemical_formula_iupac '[Cu2 Pb I2 (C17 H16 N2 O2)2]'
_chemical_formula_moiety 'C34 H32 Cu2 I2 N4 O4 Pb'
_chemical_formula_sum 'C34 H32 Cu2 I2 N4 O4 Pb'
_chemical_formula_weight 1148.71
_space_group_IT_number 2
_symmetry_cell_setting triclinic
_symmetry_space_group_name_Hall '-P 1'
_symmetry_space_group_name_H-M 'P -1'
_atom_type_scat_source IntTabIV
_cell_angle_alpha 87.23(2)
_cell_angle_beta 79.730(10)
_cell_angle_gamma 88.540(10)
_cell_formula_units_Z 2
_cell_length_a 10.5160(10)
_cell_length_b 11.381(2)
_cell_length_c 14.558(3)
_cell_measurement_reflns_used 25
_cell_measurement_temperature 293(2)
_cell_measurement_theta_max 14.31
_cell_measurement_theta_min 4.05
_cell_volume 1712.2(5)
_computing_cell_refinement 'CAD-4 EXPRESS'
_computing_data_collection 'CAD-4 EXPRESS (Enraf-Nonius, 1993)'
_computing_data_reduction 'X-RED (Stoe & Cie, 1996)'
_computing_molecular_graphics 'ORTEP-3 (Farrugia, 1997)'
_computing_publication_material SHELXL97
_computing_structure_refinement 'SHELXL97 (Sheldrick, 1997)'
_computing_structure_solution 'SHELXS97 (Sheldrick, 1990)'
_diffrn_measurement_device 'Enraf-Nonius CAD-4'
_diffrn_measurement_method \w/2\q
_diffrn_radiation_type MoK\a
_diffrn_radiation_wavelength .71073
_diffrn_reflns_av_R_equivalents .0258
_diffrn_reflns_limit_h_max 1
_diffrn_reflns_limit_h_min -12
_diffrn_reflns_limit_k_max 14
_diffrn_reflns_limit_k_min -14
_diffrn_reflns_limit_l_max 17
_diffrn_reflns_limit_l_min -17
_diffrn_reflns_number 7106
_diffrn_reflns_theta_max 25.98
_diffrn_reflns_theta_min 1.42
_diffrn_standards_decay_% 3
_diffrn_standards_interval_time 120
_diffrn_standards_number 3
_exptl_absorpt_coefficient_mu 7.983
_exptl_absorpt_correction_T_max .787
_exptl_absorpt_correction_T_min .626
_exptl_absorpt_correction_type '\y scan'
_exptl_absorpt_process_details '(Fair, 1990)'
_exptl_crystal_colour brown
_exptl_crystal_density_diffrn 2.228
_exptl_crystal_density_meas ?
_exptl_crystal_description Needle
_exptl_crystal_F_000 1084
_exptl_crystal_size_max .22
_exptl_crystal_size_mid .05
_exptl_crystal_size_min .03
_refine_diff_density_max 2.48
_refine_diff_density_min -2.14
_refine_ls_extinction_method none
_refine_ls_goodness_of_fit_ref 1.005
_refine_ls_hydrogen_treatment constr
_refine_ls_number_parameters 423
_refine_ls_number_reflns 4611
_refine_ls_R_factor_gt .0403
_refine_ls_shift/su_max .0001
_refine_ls_structure_factor_coef F^2^
_refine_ls_weighting_details 'w = 1/[\s^2^(Fo^2^)+(0.0651P)^2^+3.3407P], where P = (Fo^2^+2Fc^2^)/3'
_refine_ls_weighting_scheme calc
_refine_ls_wR_factor_ref .1004
_reflns_number_gt 4611
_reflns_number_total 6685
_reflns_threshold_expression I>2\s(I)
_cod_data_source_file cf6059.cif
_cod_data_source_block I
_cod_depositor_comments
;
The following automatic conversions were performed:

'_exptl_crystal_density_meas' value 'not measured' was changed to '?'
- the value is perceived as not measured.

Automatic conversion script
Id: cif_fix_values 3008 2015-01-20 13:52:24Z robertas 
;
_cod_database_code 2200285
_cod_database_fobs_code 2200285

loop_
_symmetry_equiv_pos_as_xyz
x,y,z
-x,-y,-z

loop_
_atom_site_aniso_label
_atom_site_aniso_U_11
_atom_site_aniso_U_22
_atom_site_aniso_U_33
_atom_site_aniso_U_12
_atom_site_aniso_U_13
_atom_site_aniso_U_23
_atom_site_aniso_type_symbol
Pb .03396(2) .0422(2) .0312(2) -.00200(10) -.00890(10) -.00380(10) Pb
I1 .0458(4) .0576(4) .0926(6) .0047(4) -.0209(4) -.0024(3) I
I2 .0759(5) .0518(4) .0487(4) .0049(3) -.0090(4) -.0137(4) I
Cu1 .0432(6) .0428(6) .0409(6) -.0018(5) -.0186(5) -.0043(5) Cu
Cu2 .0337(6) .0473(6) .0322(5) -.0022(5) -.0072(4) -.0053(5) Cu
O1 .044(4) .065(4) .034(3) .002(3) -.010(3) -.013(3) O
O2 .035(3) .052(4) .046(4) .008(3) -.010(3) -.014(3) O
O3 .032(3) .056(4) .044(4) .004(3) -.015(3) -.003(3) O
O4 .021(3) .072(4) .034(3) -.009(3) -.001(2) -.010(3) O
N1 .069(6) .064(6) .045(5) .001(4) -.028(5) -.007(5) N
N2 .040(5) .051(5) .059(5) -.007(4) -.021(4) .000(4) N
N3 .026(4) .050(5) .046(4) -.012(4) -.003(3) -.016(3) N
N4 .050(5) .044(5) .033(4) .000(3) -.002(4) -.001(4) N
C1 .052(6) .039(5) .034(5) -.006(4) -.007(4) -.003(4) C
C2 .051(6) .060(7) .036(5) .002(5) -.007(4) -.004(5) C
C3 .062(7) .062(7) .053(6) -.009(5) .008(5) -.010(6) C
C4 .078(9) .070(8) .039(6) -.004(5) .015(6) -.013(7) C
C5 .090(9) .060(7) .031(5) -.001(5) -.001(6) -.005(6) C
C6 .068(7) .044(5) .033(5) -.002(4) -.015(5) -.005(5) C
C7 .082(8) .051(6) .041(6) .001(5) -.027(6) .010(6) C
C8 .096(11) .122(12) .067(8) .028(8) -.058(8) -.032(9) C
C9A .057(11) .030(10) .070(9) -.015(7) -.039(8) .010(8) C
C9B .057(14) .030(11) .070(10) -.015(9) -.039(7) .010(8) C
C10 .054(7) .080(8) .085(9) .005(7) -.045(7) -.003(6) C
C11 .032(5) .053(6) .062(7) -.004(5) -.005(5) -.011(4) C
C12 .037(5) .033(5) .061(6) -.005(4) -.014(5) -.007(4) C
C13 .039(6) .063(7) .064(7) .004(6) -.002(5) -.016(5) C
C14 .064(8) .055(7) .058(7) .006(5) .008(6) -.019(6) C
C15 .051(7) .058(7) .066(7) .012(6) -.015(6) -.011(5) C
C16 .049(6) .052(6) .046(6) .002(5) -.013(5) -.013(5) C
C17 .039(5) .034(5) .050(5) .003(4) -.013(4) -.005(4) C
C18 .054(6) .031(5) .042(5) -.008(4) -.025(4) .007(4) C
C19 .049(6) .055(6) .046(6) -.002(5) -.016(5) .006(5) C
C20 .067(8) .059(7) .049(6) -.003(5) -.023(6) .008(6) C
C21 .074(9) .060(7) .066(8) -.010(6) -.042(7) .021(6) C
C22 .037(5) .061(7) .063(7) -.023(5) -.025(5) .012(5) C
C23 .041(6) .046(5) .052(6) -.016(4) -.025(5) .003(4) C
C24 .027(5) .057(6) .071(7) -.014(5) -.019(5) -.003(4) C
C25 .040(6) .073(8) .058(7) -.002(6) .002(5) -.022(5) C
C26 .050(7) .072(8) .056(7) -.007(6) .006(5) -.025(6) C
C27 .059(7) .083(8) .042(6) -.001(6) .002(5) -.015(6) C
C28 .052(6) .051(6) .032(5) -.004(4) .000(4) -.001(5) C
C29 .048(6) .037(5) .039(5) .001(4) -.013(4) -.001(4) C
C30 .069(7) .041(5) .039(5) -.005(4) -.023(5) .001(5) C
C31 .055(6) .049(6) .050(6) -.008(5) -.024(5) -.007(5) C
C32 .052(6) .043(6) .053(6) -.006(5) -.018(5) -.010(5) C
C33 .040(5) .046(5) .044(5) -.002(4) -.011(4) -.006(4) C
C34 .035(5) .038(5) .041(5) .000(4) -.018(4) .001(4) C

loop_
_atom_site_label
_atom_site_fract_x
_atom_site_fract_y
_atom_site_fract_z
_atom_site_U_iso_or_equiv
_atom_site_thermal_displace_type
_atom_site_calc_flag
_atom_site_calc_attached_atom
_atom_site_type_symbol
Pb .13254(3) .25142(3) .23015(2) .03534(11) Ueq . . Pb
I1 .35365(7) .07696(7) .28096(6) .0645(2) Ueq . . I
I2 .24631(8) .49910(6) .17962(5) .0591(2) Ueq . . I
Cu1 -.05057(11) .13745(10) .06562(8) .0409(3) Ueq . . Cu
Cu2 -.12747(10) .28835(10) .42099(7) .0374(3) Ueq . . Cu
O1 .1188(6) .2042(6) .0588(4) .0471(16) Ueq . . O
O2 -.0169(6) .0896(6) .1877(4) .0440(15) Ueq . . O
O3 -.0922(6) .3224(6) .2883(4) .0428(15) Ueq . . O
O4 .0579(5) .2969(6) .4053(4) .0423(15) Ueq . . O
N1 -.0469(10) .1750(8) -.0684(6) .057(2) Ueq . . N
N2 -.2291(8) .0767(7) .0960(6) .048(2) Ueq . . N
N3 -.3055(7) .2432(7) .4187(5) .0403(18) Ueq . . N
N4 -.1460(8) .2944(7) .5574(5) .0431(19) Ueq . . N
C1 .2064(10) .2356(8) -.0141(6) .041(2) Ueq . . C
C2 .3324(10) .2587(9) -.0044(7) .049(2) Ueq . . C
C3 .4218(12) .2956(10) -.0792(8) .061(3) Ueq . . C
C4 .3919(13) .3099(11) -.1685(7) .065(3) Ueq . . C
C5 .2716(13) .2840(10) -.1792(7) .062(3) Ueq . . C
C6 .1729(11) .2459(9) -.1042(6) .048(2) Ueq . . C
C7 .0515(12) .2184(9) -.1241(7) .056(3) Ueq . . C
C8 -.1641(14) .1589(15) -.1121(9) .090(5) Ueq . . C
C9A -.2607(18) .0766(17) -.0637(12) .047(3) Ueq . . C
C9B -.274(2) .165(2) -.0610(16) .047(3) Ueq . . C
C10 -.3171(12) .0888(12) .0267(9) .070(3) Ueq . . C
C11 -.2777(9) .0274(9) .1744(7) .049(2) Ueq . . C
C12 -.2174(9) .0029(8) .2553(7) .043(2) Ueq . . C
C13 -.2916(10) -.0564(10) .3332(8) .056(3) Ueq . . C
C14 -.2422(12) -.0847(10) .4112(8) .061(3) Ueq . . C
C15 -.1145(11) -.0582(10) .4129(8) .058(3) Ueq . . C
C16 -.0415(10) .0018(9) .3392(7) .049(2) Ueq . . C
C17 -.0917(9) .0336(8) .2585(7) .041(2) Ueq . . C
C18 -.1774(10) .3459(7) .2326(6) .040(2) Ueq . . C
C19 -.1341(10) .3974(9) .1442(7) .049(2) Ueq . . C
C20 -.2221(12) .4251(10) .0844(8) .057(3) Ueq . . C
C21 -.3484(12) .3989(10) .1108(9) .063(3) Ueq . . C
C22 -.3921(10) .3469(9) .1959(8) .051(3) Ueq . . C
C23 -.3069(9) .3195(8) .2583(7) .044(2) Ueq . . C
C24 -.3624(9) .2642(9) .3485(8) .050(3) Ueq . . C
C25 -.3824(10) .1870(11) .5021(7) .058(3) Ueq . . C
C26 -.3838(11) .2609(11) .5846(8) .061(3) Ueq . . C
C27 -.2622(11) .2529(12) .6229(7) .063(3) Ueq . . C
C28 -.0590(10) .3406(9) .5952(7) .046(2) Ueq . . C
C29 .0692(9) .3727(8) .5541(6) .041(2) Ueq . . C
C30 .1451(11) .4231(8) .6102(7) .048(2) Ueq . . C
C31 .2740(10) .4446(9) .5791(7) .049(2) Ueq . . C
C32 .3283(10) .4151(8) .4902(7) .048(2) Ueq . . C
C33 .2563(9) .3670(8) .4327(7) .043(2) Ueq . . C
C34 .1259(9) .3440(8) .4619(6) .037(2) Ueq . . C
H2 .3561 .2489 .0541 .059 Uiso . . H
H3 .5050 .3116 -.0704 .073 Uiso . . H
H4 .4530 .3365 -.2189 .078 Uiso . . H
H5 .2516 .2914 -.2390 .074 Uiso . . H
H7 .0407 .2336 -.1856 .067 Uiso . . H
H8A -.2061 .2352 -.1176 .108 Uiso . . H
H8B -.1351 .1327 -.1749 .108 Uiso . . H
H9A1 -.3298 .0767 -.0998 .056 Uiso . . H
H9A2 -.2208 -.0012 -.0675 .056 Uiso . . H
H9B1 -.3361 .1524 -.1014 .056 Uiso . . H
H9B2 -.2859 .2454 -.0425 .056 Uiso . . H
H10A -.3840 .0304 .0430 .083 Uiso . . H
H10B -.3992 .1202 .0580 .083 Uiso . . H
H11 -.3631 .0042 .1804 .059 Uiso . . H
H13 -.3761 -.0764 .3309 .068 Uiso . . H
H14 -.2930 -.1215 .4629 .073 Uiso . . H
H15 -.0782 -.0815 .4648 .070 Uiso . . H
H16 .0427 .0218 .3427 .058 Uiso . . H
H19 -.0468 .4133 .1249 .059 Uiso . . H
H20 -.1935 .4619 .0262 .068 Uiso . . H
H21 -.4057 .4166 .0701 .076 Uiso . . H
H22 -.4792 .3292 .2132 .061 Uiso . . H
H24 -.4482 .2418 .3560 .060 Uiso . . H
H25A -.3459 .1098 .5141 .070 Uiso . . H
H25B -.4701 .1770 .4920 .070 Uiso . . H
H26A -.3995 .3423 .5664 .073 Uiso . . H
H26B -.4548 .2368 .6334 .073 Uiso . . H
H27A -.2730 .2987 .6784 .075 Uiso . . H
H27B -.2475 .1716 .6420 .075 Uiso . . H
H28 -.0832 .3551 .6583 .055 Uiso . . H
H30 .1077 .4428 .6704 .057 Uiso . . H
H31 .3234 .4784 .6175 .059 Uiso . . H
H32 .4157 .4281 .4687 .057 Uiso . . H
H33 .2956 .3491 .3725 .051 Uiso . . H

loop_
_geom_angle_atom_site_label_1
_geom_angle_atom_site_label_2
_geom_angle_atom_site_label_3
_geom_angle
_geom_angle_publ_flag
O1 Pb O2 56.7(2) yes
O3 Pb O4 59.31(18) yes
O3 Pb O1 101.2(2) yes
O4 Pb O1 159.6(2) yes
O3 Pb O2 74.8(2) yes
O4 Pb O2 108.39(19) yes
O3 Pb I2 95.52(15) no
O4 Pb I2 93.01(15) yes
O1 Pb I2 95.08(15) yes
O2 Pb I2 146.22(14) yes
O3 Pb I1 142.81(14) yes
O4 Pb I1 91.15(14) yes
O1 Pb I1 103.75(16) yes
O2 Pb I1 96.58(15) yes
I2 Pb I1 109.13(3) yes
O3 Pb Cu2 31.05(14) no
O4 Pb Cu2 31.78(12) no
O1 Pb Cu2 127.85(15) no
O2 Pb Cu2 82.73(13) no
I2 Pb Cu2 105.77(3) no
I1 Pb Cu2 112.99(3) no
O3 Pb Cu1 76.67(14) no
O4 Pb Cu1 129.57(13) no
O1 Pb Cu1 30.99(14) no
O2 Pb Cu1 30.72(13) no
I2 Pb Cu1 115.92(3) no
I1 Pb Cu1 114.07(3) no
Cu2 Pb Cu1 98.32(3) no
O2 Cu1 O1 80.0(3) yes
O2 Cu1 N1 167.8(4) no
O1 Cu1 N1 91.2(3) yes
O2 Cu1 N2 91.8(3) yes
O1 Cu1 N2 169.9(3) no
N1 Cu1 N2 97.7(4) yes
O2 Cu1 Pb 44.0(2) no
O1 Cu1 Pb 43.83(18) no
N1 Cu1 Pb 131.5(3) no
N2 Cu1 Pb 126.1(3) no
O3 Cu2 O4 81.9(3) no
O3 Cu2 N3 92.5(3) no
O4 Cu2 N3 165.2(3) no
O3 Cu2 N4 165.2(3) no
O4 Cu2 N4 91.8(3) no
N3 Cu2 N4 96.7(3) no
O3 Cu2 Pb 41.92(18) no
O4 Cu2 Pb 45.37(18) no
N3 Cu2 Pb 123.4(2) no
N4 Cu2 Pb 136.2(2) no
C1 O1 Cu1 130.5(6) no
C1 O1 Pb 123.8(6) no
Cu1 O1 Pb 105.2(3) no
C17 O2 Cu1 130.0(6) no
C17 O2 Pb 116.7(5) no
Cu1 O2 Pb 105.3(3) no
C18 O3 Cu2 127.3(6) no
C18 O3 Pb 123.0(6) no
Cu2 O3 Pb 107.0(2) no
C34 O4 Cu2 127.2(6) no
C34 O4 Pb 127.9(5) no
Cu2 O4 Pb 102.9(2) no
C7 N1 C8 114.5(10) no
C7 N1 Cu1 124.0(7) no
C8 N1 Cu1 121.4(8) no
C11 N2 C10 115.0(9) no
C11 N2 Cu1 124.0(7) no
C10 N2 Cu1 121.0(8) no
C24 N3 C25 116.7(8) no
C24 N3 Cu2 123.7(7) no
C25 N3 Cu2 119.5(6) no
C28 N4 C27 115.5(8) no
C28 N4 Cu2 121.2(7) no
C27 N4 Cu2 123.2(7) no
O1 C1 C2 121.1(8) no
O1 C1 C6 120.0(9) no
C2 C1 C6 118.9(9) no
C3 C2 C1 121.2(10) no
C3 C2 H2 119.4 no
C1 C2 H2 119.4 no
C2 C3 C4 121.6(12) no
C2 C3 H3 119.2 no
C4 C3 H3 119.2 no
C5 C4 C3 117.8(10) no
C5 C4 H4 121.1 no
C3 C4 H4 121.1 no
C4 C5 C6 123.6(10) no
C4 C5 H5 118.2 no
C6 C5 H5 118.2 no
C7 C6 C1 124.4(10) no
C7 C6 C5 118.7(9) no
C1 C6 C5 116.9(10) no
N1 C7 C6 128.5(9) no
N1 C7 H7 115.7 no
C6 C7 H7 115.7 no
C9B C8 C9A 43.0(14) no
C9B C8 N1 118.2(15) no
C9A C8 N1 117.0(11) no
C9B C8 H8A 67.21 no
C9A C8 H8A 108.0 no
N1 C8 H8A 108.0 no
C9B C8 H8B 132.3 no
C9A C8 H8B 108.0 no
N1 C8 H8B 108.0 no
H8A C8 H8B 107.3 no
C10 C9A C8 122.9(16) no
C10 C9A H9A1 106.6 no
C8 C9A H9A1 106.6 no
C10 C9A H9A2 106.6 no
C8 C9A H9A2 106.6 no
H9A1 C9A H9A2 106.6 no
C8 C9B C10 124.7(19) no
C8 C9B H9B1 105.7 no
C10 C9B H9B1 105.7 no
C8 C9B H9B2 105.7 no
C10 C9B H9B2 105.7 no
H9B1 C9B H9B2 106.1 no
C9A C10 N2 115.8(12) no
C9A C10 C9B 40.9(12) no
N2 C10 C9B 117.7(13) no
C9A C10 H10A 108.3 no
N2 C10 H10A 108.3 no
C9B C10 H10A 131.9 no
C9A C10 H10B 134.89 no
N2 C10 H10B 108.3 no
C9B C10 H10B 107.75 no
H10A C10 H10B 66.06 no
N2 C11 C12 128.4(9) no
N2 C11 H11 115.8 no
C12 C11 H11 115.8 no
C17 C12 C13 119.6(9) no
C17 C12 C11 123.1(9) no
C13 C12 C11 117.3(9) no
C14 C13 C12 121.2(10) no
C14 C13 H13 119.4 no
C12 C13 H13 119.4 no
C13 C14 C15 119.3(10) no
C13 C14 H14 120.4 no
C15 C14 H14 120.4 no
C16 C15 C14 120.7(10) no
C16 C15 H15 119.7 no
C14 C15 H15 119.7 no
C15 C16 C17 120.8(10) no
C15 C16 H16 119.6 no
C17 C16 H16 119.6 no
O2 C17 C12 122.6(9) no
O2 C17 C16 119.1(9) no
C12 C17 C16 118.3(9) no
O3 C18 C23 122.6(9) no
O3 C18 C19 118.5(9) no
C23 C18 C19 118.9(9) no
C18 C19 C20 119.8(10) no
C18 C19 H19 120.07 no
C20 C19 H19 120.07 no
C21 C20 C19 120.5(11) no
C21 C20 H20 119.7 no
C19 C20 H20 119.7 no
C20 C21 C22 120.5(10) no
C20 C21 H21 119.7 no
C22 C21 H21 119.7 no
C21 C22 C23 120.5(10) no
C21 C22 H22 119.8 no
C23 C22 H22 119.8 no
C18 C23 C22 119.7(10) no
C18 C23 C24 123.5(8) no
C22 C23 C24 116.8(9) no
N3 C24 C23 127.0(9) no
N3 C24 H24 116.5 no
C23 C24 H24 116.5 no
N3 C25 C26 110.1(9) no
N3 C25 H25A 109.6 no
C26 C25 H25A 109.6 no
N3 C25 H25B 109.6 no
C26 C25 H25B 109.6 no
H25A C25 H25B 108.2 no
C27 C26 C25 113.9(10) no
C27 C26 H26A 108.8 no
C25 C26 H26A 108.8 no
C27 C26 H26B 108.8 no
C25 C26 H26B 108.8 no
H26A C26 H26B 107.7 no
C26 C27 N4 114.6(9) no
C26 C27 H27A 108.58 no
N4 C27 H27A 108.54 no
C26 C27 H27B 108.58 no
N4 C27 H27B 108.54 no
H27A C27 H27B 107.49 no
N4 C28 C29 129.0(9) no
N4 C28 H28 115.5 no
C29 C28 H28 115.5 no
C30 C29 C34 119.1(9) no
C30 C29 C28 118.1(9) no
C34 C29 C28 122.5(9) no
C31 C30 C29 122.0(9) no
C31 C30 H30 119.0 no
C29 C30 H30 119.0 no
C30 C31 C32 118.5(9) no
C30 C31 H31 120.7 no
C32 C31 H31 120.7 no
C33 C32 C31 121.1(10) no
C33 C32 H32 119.5 no
C31 C32 H32 119.5 no
C32 C33 C34 121.7(9) no
C32 C33 H33 119.1 no
C34 C33 H33 119.1 no
O4 C34 C33 120.7(8) no
O4 C34 C29 121.7(8) no
C33 C34 C29 117.6(8) no

loop_
_geom_bond_atom_site_label_1
_geom_bond_atom_site_label_2
_geom_bond_site_symmetry_1
_geom_bond_site_symmetry_2
_geom_bond_distance
_geom_bond_publ_flag
Pb O1 . . 2.607(6) yes
Pb O2 . . 2.616(6) yes
Pb O3 . . 2.492(6) yes
Pb O4 . . 2.603(6) yes
Pb I1 . . 3.1831(9) yes
Pb I2 . . 3.0945(9) yes
Pb Cu1 . . 3.6331(12) yes
Pb Cu2 . . 3.5662(12) yes
Cu1 O1 . . 1.938(6) yes
Cu1 O2 . . 1.924(6) yes
Cu2 O3 . . 1.924(6) yes
Cu2 O4 . . 1.926(5) yes
Cu1 N1 . . 1.970(9) yes
Cu1 N2 . . 1.985(8) yes
Cu2 N3 . . 1.961(7) yes
Cu2 N4 . . 1.966(7) yes
O1 C1 . . 1.317(11) no
O2 C17 . . 1.327(11) no
O3 C18 . . 1.326(10) no
O4 C34 . . 1.324(10) no
N1 C7 . . 1.289(14) no
N1 C8 . . 1.503(14) no
N2 C11 . . 1.275(13) no
N2 C10 . . 1.485(13) no
N3 C24 . . 1.283(12) no
N3 C25 . . 1.462(12) no
N4 C28 . . 1.283(13) no
N4 C27 . . 1.482(13) no
C1 C2 . . 1.390(14) no
C1 C6 . . 1.417(13) no
C2 C3 . . 1.362(14) no
C2 H2 . . .930 no
C3 C4 . . 1.392(16) no
C3 H3 . . .930 no
C4 C5 . . 1.344(17) no
C4 H4 . . .930 no
C5 C6 . . 1.425(15) no
C5 H5 . . .930 no
C6 C7 . . 1.404(15) no
C7 H7 . . .930 no
C8 C9B . . 1.26(3) no
C8 C9A . . 1.46(2) no
C8 H8A . . .970 no
C8 H8B . . .970 no
C9A C10 . . 1.36(2) no
C9A C9B . . 1.01(3) no
C9A H9A1 . . .970 no
C9A H9A2 . . .970 no
C9B C10 . . 1.51(3) no
C9B H9B1 . . .970 no
C9B H9B2 . . .970 no
C10 H10A . . .970 no
C10 H10B . . .970 no
C11 C12 . . 1.446(14) no
C11 H11 . . .930 no
C12 C17 . . 1.385(13) no
C12 C13 . . 1.410(14) no
C13 C14 . . 1.353(16) no
C13 H13 . . .930 no
C14 C15 . . 1.389(15) no
C14 H14 . . .930 no
C15 C16 . . 1.367(14) no
C15 H15 . . .930 no
C16 C17 . . 1.401(13) no
C16 H16 . . .930 no
C18 C23 . . 1.382(14) no
C18 C19 . . 1.393(14) no
C19 C20 . . 1.400(14) no
C19 H19 . . .930 no
C20 C21 . . 1.352(17) no
C20 H20 . . .930 no
C21 C22 . . 1.356(16) no
C21 H21 . . .930 no
C22 C23 . . 1.405(13) no
C22 H22 . . .930 no
C23 C24 . . 1.459(15) no
C24 H24 . . .930 no
C25 C26 . . 1.497(15) no
C25 H25A . . .970 no
C25 H25B . . .970 no
C26 C27 . . 1.483(16) no
C26 H26A . . .970 no
C26 H26B . . .970 no
C27 H27A . . .970 no
C27 H27B . . .970 no
C28 C29 . . 1.423(14) no
C28 H28 . . .930 no
C29 C30 . . 1.391(13) no
C29 C34 . . 1.417(13) no
C30 C31 . . 1.374(15) no
C30 H30 . . .930 no
C31 C32 . . 1.372(14) no
C31 H31 . . .930 no
C32 C33 . . 1.366(13) no
C32 H32 . . .930 no
C33 C34 . . 1.389(13) no
C33 H33 . . .930 no

loop_
_geom_torsion_atom_site_label_1
_geom_torsion_atom_site_label_2
_geom_torsion_atom_site_label_3
_geom_torsion_atom_site_label_4
_geom_torsion
_geom_torsion_publ_flag
O3 Pb Cu1 O2 -82.7(3) no
O4 Pb Cu1 O2 -53.9(3) no
O1 Pb Cu1 O2 135.8(4) no
I2 Pb Cu1 O2 -172.4(3) no
I1 Pb Cu1 O2 59.6(3) no
Cu2 Pb Cu1 O2 -60.3(3) no
O3 Pb Cu1 O1 141.5(3) no
O4 Pb Cu1 O1 170.3(4) no
O2 Pb Cu1 O1 -135.8(4) no
I2 Pb Cu1 O1 51.8(3) no
I1 Pb Cu1 O1 -76.2(3) no
Cu2 Pb Cu1 O1 163.9(3) no
O3 Pb Cu1 N1 113.1(4) no
O4 Pb Cu1 N1 141.9(4) no
O1 Pb Cu1 N1 -28.4(5) no
O2 Pb Cu1 N1 -164.2(5) no
I2 Pb Cu1 N1 23.4(4) no
I1 Pb Cu1 N1 -104.6(4) no
Cu2 Pb Cu1 N1 135.5(4) no
O3 Pb Cu1 N2 -37.0(3) no
O4 Pb Cu1 N2 -8.2(4) no
O1 Pb Cu1 N2 -178.6(4) no
O2 Pb Cu1 N2 45.6(4) no
I2 Pb Cu1 N2 -126.7(3) no
I1 Pb Cu1 N2 105.2(3) no
Cu2 Pb Cu1 N2 -14.6(3) no
O4 Pb Cu2 O3 143.4(4) no
O1 Pb Cu2 O3 -35.6(4) no
O2 Pb Cu2 O3 -72.6(3) no
I2 Pb Cu2 O3 74.0(3) no
I1 Pb Cu2 O3 -166.7(3) no
Cu1 Pb Cu2 O3 -46.0(3) no
O3 Pb Cu2 O4 -143.4(4) no
O1 Pb Cu2 O4 -179.0(3) no
O2 Pb Cu2 O4 144.4(3) no
I2 Pb Cu2 O4 -69.4(3) no
I1 Pb Cu2 O4 50.0(3) no
Cu1 Pb Cu2 O4 170.6(3) no
O3 Pb Cu2 N3 49.0(4) no
O4 Pb Cu2 N3 -167.6(4) no
O1 Pb Cu2 N3 13.4(4) no
O2 Pb Cu2 N3 -23.6(3) no
I2 Pb Cu2 N3 123.0(3) no
I1 Pb Cu2 N3 -117.7(3) no
Cu1 Pb Cu2 N3 3.0(3) no
O3 Pb Cu2 N4 -158.4(5) no
O4 Pb Cu2 N4 -15.0(4) no
O1 Pb Cu2 N4 166.0(4) no
O2 Pb Cu2 N4 129.1(4) no
I2 Pb Cu2 N4 -84.3(3) no
I1 Pb Cu2 N4 35.0(3) no
Cu1 Pb Cu2 N4 155.6(3) no
O2 Cu1 O1 C1 158.6(9) no
N1 Cu1 O1 C1 -12.8(9) no
N2 Cu1 O1 C1 -165.3(16) no
Pb Cu1 O1 C1 -171.9(10) no
O2 Cu1 O1 Pb -29.4(3) no
N1 Cu1 O1 Pb 159.1(4) no
N2 Cu1 O1 Pb 7(2) no
O3 Pb O1 C1 134.5(7) no
O4 Pb O1 C1 150.8(7) no
O2 Pb O1 C1 -162.2(8) no
I2 Pb O1 C1 37.8(7) no
I1 Pb O1 C1 -73.3(7) no
Cu2 Pb O1 C1 152.3(6) no
Cu1 Pb O1 C1 172.6(9) no
O3 Pb O1 Cu1 -38.1(3) no
O4 Pb O1 Cu1 -21.8(8) no
O2 Pb O1 Cu1 25.2(2) no
I2 Pb O1 Cu1 -134.8(3) no
I1 Pb O1 Cu1 114.1(3) no
Cu2 Pb O1 Cu1 -20.3(4) no
O1 Cu1 O2 C17 176.2(8) no
N1 Cu1 O2 C17 -138.9(15) no
N2 Cu1 O2 C17 2.1(8) no
Pb Cu1 O2 C17 146.8(9) no
O1 Cu1 O2 Pb 29.3(3) no
N1 Cu1 O2 Pb 74.0(16) no
N2 Cu1 O2 Pb -144.7(3) no
O3 Pb O2 C17 -62.6(6) no
O4 Pb O2 C17 -13.0(6) no
O1 Pb O2 C17 -177.4(7) no
I2 Pb O2 C17 -139.6(5) no
I1 Pb O2 C17 80.5(6) no
Cu2 Pb O2 C17 -32.0(6) no
Cu1 Pb O2 C17 -152.0(8) no
O3 Pb O2 Cu1 89.4(3) no
O4 Pb O2 Cu1 139.0(2) no
O1 Pb O2 Cu1 -25.4(2) no
I2 Pb O2 Cu1 12.4(4) no
I1 Pb O2 Cu1 -127.6(2) no
Cu2 Pb O2 Cu1 120.0(3) no
O4 Cu2 O3 C18 -172.9(7) no
N3 Cu2 O3 C18 20.8(7) no
N4 Cu2 O3 C18 -107.6(13) no
Pb Cu2 O3 C18 161.7(9) no
O4 Cu2 O3 Pb 25.4(3) no
N3 Cu2 O3 Pb -140.9(3) no
N4 Cu2 O3 Pb 90.7(12) no
O4 Pb O3 C18 175.9(7) no
O1 Pb O3 C18 -10.6(7) no
O2 Pb O3 C18 -61.4(6) no
I2 Pb O3 C18 85.7(6) no
I1 Pb O3 C18 -142.1(6) no
Cu2 Pb O3 C18 -162.7(8) no
Cu1 Pb O3 C18 -29.7(6) no
O4 Pb O3 Cu2 -21.4(2) no
O1 Pb O3 Cu2 152.0(3) no
O2 Pb O3 Cu2 101.3(3) no
I2 Pb O3 Cu2 -111.6(2) no
I1 Pb O3 Cu2 20.6(4) no
Cu1 Pb O3 Cu2 133.0(3) no
O3 Cu2 O4 C34 140.6(7) no
N3 Cu2 O4 C34 -151.1(11) no
N4 Cu2 O4 C34 -26.0(7) no
Pb Cu2 O4 C34 164.3(9) no
O3 Cu2 O4 Pb -23.7(3) no
N3 Cu2 O4 Pb 44.6(13) no
N4 Cu2 O4 Pb 169.7(3) no
O3 Pb O4 C34 -143.2(8) no
O1 Pb O4 C34 -161.9(7) no
O2 Pb O4 C34 158.0(7) no
I2 Pb O4 C34 -48.6(7) no
I1 Pb O4 C34 60.6(7) no
Cu2 Pb O4 C34 -164.2(9) no
Cu1 Pb O4 C34 -176.3(6) no
O3 Pb O4 Cu2 21.0(2) no
O1 Pb O4 Cu2 2.3(8) no
O2 Pb O4 Cu2 -37.8(3) no
I2 Pb O4 Cu2 115.6(2) no
I1 Pb O4 Cu2 -135.2(2) no
Cu1 Pb O4 Cu2 -12.1(4) no
O2 Cu1 N1 C7 -39(2) no
O1 Cu1 N1 C7 5.1(9) no
N2 Cu1 N1 C7 -179.6(9) no
Pb Cu1 N1 C7 24.3(11) no
O2 Cu1 N1 C8 143.1(15) no
O1 Cu1 N1 C8 -173.1(10) no
N2 Cu1 N1 C8 2.2(11) no
Pb Cu1 N1 C8 -153.8(9) no
O2 Cu1 N2 C11 -.1(9) no
O1 Cu1 N2 C11 -36(2) no
N1 Cu1 N2 C11 172.2(9) no
Pb Cu1 N2 C11 -29.9(10) no
O2 Cu1 N2 C10 178.8(9) no
O1 Cu1 N2 C10 143.3(17) no
N1 Cu1 N2 C10 -8.9(9) no
Pb Cu1 N2 C10 149.0(7) no
O3 Cu2 N3 C24 -13.1(8) no
O4 Cu2 N3 C24 -80.1(15) no
N4 Cu2 N3 C24 155.3(8) no
Pb Cu2 N3 C24 -43.4(9) no
O3 Cu2 N3 C25 169.9(7) no
O4 Cu2 N3 C25 102.9(13) no
N4 Cu2 N3 C25 -21.7(8) no
Pb Cu2 N3 C25 139.6(7) no
O3 Cu2 N4 C28 -39.9(17) no
O4 Cu2 N4 C28 24.3(8) no
N3 Cu2 N4 C28 -167.9(8) no
Pb Cu2 N4 C28 34.9(9) no
O3 Cu2 N4 C27 136.7(12) no
O4 Cu2 N4 C27 -159.1(8) no
N3 Cu2 N4 C27 8.8(9) no
Pb Cu2 N4 C27 -148.5(7) no
Cu1 O1 C1 C2 -166.3(7) no
Pb O1 C1 C2 23.0(12) no
Cu1 O1 C1 C6 13.4(13) no
Pb O1 C1 C6 -157.2(7) no
O1 C1 C2 C3 -177.4(10) no
C6 C1 C2 C3 2.8(16) no
C1 C2 C3 C4 -1.0(18) no
C2 C3 C4 C5 -1.3(18) no
C3 C4 C5 C6 1.7(19) no
O1 C1 C6 C7 -3.5(15) no
C2 C1 C6 C7 176.2(10) no
O1 C1 C6 C5 177.9(9) no
C2 C1 C6 C5 -2.3(14) no
C4 C5 C6 C7 -178.5(11) no
C4 C5 C6 C1 .1(17) no
C8 N1 C7 C6 179.4(12) no
Cu1 N1 C7 C6 1.1(17) no
C1 C6 C7 N1 -3.8(18) no
C5 C6 C7 N1 174.7(11) no
C7 N1 C8 C9B -152.6(18) no
Cu1 N1 C8 C9B 26(2) no
C7 N1 C8 C9A 160.2(13) no
Cu1 N1 C8 C9A -21.1(17) no
C9B C8 C9A C10 -49(2) no
N1 C8 C9A C10 54(2) no
C9A C8 C9B C10 43.0(18) no
N1 C8 C9B C10 -55(3) no
C8 C9A C10 N2 -62(2) no
C8 C9A C10 C9B 40.8(19) no
C11 N2 C10 C9A -145.1(14) no
Cu1 N2 C10 C9A 35.8(17) no
C11 N2 C10 C9B 169.5(13) no
Cu1 N2 C10 C9B -7.9(18) no
C8 C9B C10 C9A -52(2) no
C8 C9B C10 N2 45(3) no
C10 N2 C11 C12 179.8(11) no
Cu1 N2 C11 C12 -1.2(16) no
N2 C11 C12 C17 1.0(17) no
N2 C11 C12 C13 -178.1(11) no
C17 C12 C13 C14 -.4(16) no
C11 C12 C13 C14 178.8(10) no
C12 C13 C14 C15 -2.2(18) no
C13 C14 C15 C16 3.8(18) no
C14 C15 C16 C17 -2.8(17) no
Cu1 O2 C17 C12 -2.8(14) no
Pb O2 C17 C12 141.8(7) no
Cu1 O2 C17 C16 176.0(7) no
Pb O2 C17 C16 -40.2(11) no
C13 C12 C17 O2 -179.9(9) no
C11 C12 C17 O2 1.0(15) no
C13 C12 C17 C16 1.4(14) no
C11 C12 C17 C16 -177.7(9) no
C15 C16 C17 O2 -178.6(10) no
C15 C16 C17 C12 .2(15) no
Cu2 O3 C18 C23 -17.3(12) no
Pb O3 C18 C23 141.7(7) no
Cu2 O3 C18 C19 163.7(7) no
Pb O3 C18 C19 -37.3(11) no
O3 C18 C19 C20 -178.8(9) no
C23 C18 C19 C20 2.2(15) no
C18 C19 C20 C21 -2.1(17) no
C19 C20 C21 C22 .9(17) no
C20 C21 C22 C23 .1(17) no
O3 C18 C23 C22 179.9(9) no
C19 C18 C23 C22 -1.2(14) no
O3 C18 C23 C24 .3(14) no
C19 C18 C23 C24 179.3(9) no
C21 C22 C23 C18 .0(15) no
C21 C22 C23 C24 179.6(10) no
C25 N3 C24 C23 179.8(10) no
Cu2 N3 C24 C23 2.7(15) no
C18 C23 C24 N3 7.3(16) no
C22 C23 C24 N3 -172.3(10) no
C24 N3 C25 C26 -123.5(10) no
Cu2 N3 C25 C26 53.7(12) no
N3 C25 C26 C27 -76.3(13) no
C25 C26 C27 N4 62.2(14) no
C28 N4 C27 C26 148.5(10) no
Cu2 N4 C27 C26 -28.3(14) no
C27 N4 C28 C29 169.9(10) no
Cu2 N4 C28 C29 -13.2(15) no
N4 C28 C29 C30 179.2(10) no
N4 C28 C29 C34 -7.4(16) no
C34 C29 C30 C31 -.9(14) no
C28 C29 C30 C31 172.7(9) no
C29 C30 C31 C32 .1(15) no
C30 C31 C32 C33 .8(15) no
C31 C32 C33 C34 -.9(15) no
Cu2 O4 C34 C33 -166.0(7) no
Pb O4 C34 C33 -5.5(12) no
Cu2 O4 C34 C29 14.2(12) no
Pb O4 C34 C29 174.7(6) no
C32 C33 C34 O4 -179.8(9) no
C32 C33 C34 C29 .0(14) no
C30 C29 C34 O4 -179.3(8) no
C28 C29 C34 O4 7.4(14) no
C30 C29 C34 C33 .8(13) no
C28 C29 C34 C33 -172.4(9) no
